data_2103007
loop_
_publ_author_name
'Prinz, Sebastian'
'Sparta, Karine M.'
'Roth, Georg'

_publ_section_title
;
 Temperature dependence of the <i>A</i>V~3~O~7~ (<i>A</i> = Ca, Sr)
 structure
;
_journal_coeditor_code BM5051
_journal_issue 6
_journal_name_full 'Acta Crystallographica Section B'
_journal_page_first 836
_journal_page_last 842
_journal_paper_doi 10.1107/S0108768107050550
_journal_volume 63
_journal_year 2007
_chemical_formula_moiety 'O7 V3, Ca'
_chemical_formula_sum 'Ca O7 V3'
_chemical_formula_weight 304.90
_chemical_name_systematic
;
 ?
;
_space_group_IT_number 62
_symmetry_cell_setting orthorhombic
_symmetry_space_group_name_Hall '-P 2ac 2n'
_symmetry_space_group_name_H-M 'P n m a'
_atom_sites_solution_hydrogens none
_atom_sites_solution_primary direct
_atom_sites_solution_secondary difmap
_audit_creation_method SHELXL-97
_cell_angle_alpha 90.00
_cell_angle_beta 90.00
_cell_angle_gamma 90.00
_cell_formula_units_Z 4
_cell_length_a 10.423(3)
_cell_length_b 10.366(3)
_cell_length_c 5.2958(19)
_cell_measurement_reflns_used 2699
_cell_measurement_temperature 212.0(10)
_cell_measurement_theta_max 23.4
_cell_measurement_theta_min 1.3
_cell_volume 572.2(3)
_computing_cell_refinement 'X-AREA (Stoe, 2002)'
_computing_data_collection 'X-AREA (Stoe, 2002)'
_computing_data_reduction 'X-RED (Stoe, 1996)'
_computing_molecular_graphics 'ATOMS Version 5.1'
_computing_publication_material 'WinGX 1.64.05 (Farrugia, 1999)'
_computing_structure_refinement 'SHELXL-97 (Sheldrick, 1997)'
_computing_structure_solution 'SHELXS-97 (Sheldrick, 1997)'
_diffrn_ambient_temperature 212.0(10)
_diffrn_detector_area_resol_mean 0
_diffrn_measured_fraction_theta_full 0.957
_diffrn_measured_fraction_theta_max 0.957
_diffrn_measurement_device_type 'STOE IPDS 2'
_diffrn_measurement_method 'Rotation method'
_diffrn_radiation_monochromator graphite
_diffrn_radiation_source 'fine-focus sealed tube'
_diffrn_radiation_type MoK\a
_diffrn_radiation_wavelength 0.71073
_diffrn_reflns_av_R_equivalents 0.0332
_diffrn_reflns_av_sigmaI/netI 0.0179
_diffrn_reflns_limit_h_max 11
_diffrn_reflns_limit_h_min -11
_diffrn_reflns_limit_k_max 10
_diffrn_reflns_limit_k_min -10
_diffrn_reflns_limit_l_max 5
_diffrn_reflns_limit_l_min -5
_diffrn_reflns_number 2436
_diffrn_reflns_theta_full 22.96
_diffrn_reflns_theta_max 22.96
_diffrn_reflns_theta_min 3.91
_diffrn_standards_decay_% 0
_diffrn_standards_interval_count 0
_diffrn_standards_interval_time 0
_diffrn_standards_number 0
_exptl_absorpt_coefficient_mu 5.675
_exptl_absorpt_correction_T_max 0.4707
_exptl_absorpt_correction_T_min 0.3169
_exptl_absorpt_correction_type numerical
_exptl_absorpt_process_details 'X-SHAPE (Stoe & Cie, 1996)'
_exptl_crystal_colour brown
_exptl_crystal_density_diffrn 3.540
_exptl_crystal_density_method 'not measured'
_exptl_crystal_F_000 580
_exptl_crystal_size_max 0.3
_exptl_crystal_size_mid 0.2
_exptl_crystal_size_min 0.1
_refine_diff_density_max 0.319
_refine_diff_density_min -0.413
_refine_ls_extinction_coef 0.0172(13)
_refine_ls_extinction_expression Fc^*^=kFc[1+0.001xFc^2^\l^3^/sin(2\q)]^-1/4^
_refine_ls_extinction_method SHELXL
_refine_ls_goodness_of_fit_ref 1.091
_refine_ls_hydrogen_treatment none
_refine_ls_matrix_type full
_refine_ls_number_parameters 38
_refine_ls_number_reflns 403
_refine_ls_number_restraints 0
_refine_ls_restrained_S_all 1.091
_refine_ls_R_factor_all 0.0231
_refine_ls_R_factor_gt 0.0195
_refine_ls_shift/su_max 0.000
_refine_ls_shift/su_mean 0.000
_refine_ls_structure_factor_coef Fsqd
_refine_ls_weighting_details 'calc w=1/[\s^2^(Fo^2^)+(0.0346P)^2^+0.0000P] where P=(Fo^2^+2Fc^2^)/3'
_refine_ls_weighting_scheme calc
_refine_ls_wR_factor_gt 0.0493
_refine_ls_wR_factor_ref 0.0502
_reflns_number_gt 370
_reflns_number_total 403
_reflns_threshold_expression >2sigma(I)
_cod_data_source_file bm5051.cif
_cod_data_source_block CaV3O7_212K
_cod_database_code 2103007

loop_
_symmetry_equiv_pos_as_xyz
'x, y, z'
'-x+1/2, -y, z+1/2'
'x+1/2, -y+1/2, -z+1/2'
'-x, y+1/2, -z'
'-x, -y, -z'
'x-1/2, y, -z-1/2'
'-x-1/2, y-1/2, z-1/2'
'x, -y-1/2, z'

loop_
_atom_site_type_symbol
_atom_site_label
_atom_site_fract_x
_atom_site_fract_y
_atom_site_fract_z
_atom_site_U_iso_or_equiv
_atom_site_adp_type
_atom_site_calc_flag
_atom_site_refinement_flags
_atom_site_occupancy
Ca Ca1 0.08485(9) 0.2500 0.29987(14) 0.0066(3) Uani d S 1
V V1 0.28882(7) 0.2500 0.79221(12) 0.0052(3) Uani d S 1
V V2 0.18741(5) 0.52024(5) 0.78355(9) 0.0052(3) Uani d . 1
O O1 0.4438(3) 0.2500 0.8084(5) 0.0106(7) Uiso d S 1
O O2 0.0400(2) 0.5656(2) 0.7667(4) 0.0117(6) Uiso d . 1
O O3 0.22029(19) 0.3799(2) 0.0261(3) 0.0062(5) Uiso d . 1
O O4 0.22667(19) 0.3795(2) 0.5483(3) 0.0065(5) Uiso d . 1

loop_
_atom_site_aniso_label
_atom_site_aniso_U_11
_atom_site_aniso_U_22
_atom_site_aniso_U_33
_atom_site_aniso_U_12
_atom_site_aniso_U_13
_atom_site_aniso_U_23
Ca1 0.0045(5) 0.0069(6) 0.0084(5) 0.000 -0.0002(3) 0.000
V1 0.0047(5) 0.0049(5) 0.0060(4) 0.000 -0.0004(3) 0.000
V2 0.0051(4) 0.0048(4) 0.0057(3) 0.0009(2) -0.0001(2) 0.00015(19)

loop_
_atom_type_symbol
_atom_type_description
_atom_type_scat_dispersion_real
_atom_type_scat_dispersion_imag
_atom_type_scat_source
O O 0.0106 0.0060 'International Tables Vol C Tables 4.2.6.8 and 6.1.1.4'
Ca Ca 0.2262 0.3064 'International Tables Vol C Tables 4.2.6.8 and 6.1.1.4'
V V 0.3005 0.5294 'International Tables Vol C Tables 4.2.6.8 and 6.1.1.4'

loop_
_geom_angle_atom_site_label_1
_geom_angle_atom_site_label_2
_geom_angle_atom_site_label_3
_geom_angle_site_symmetry_1
_geom_angle_site_symmetry_3
_geom_angle
O2 Ca1 O2 4_546 5_566 109.64(12)
O2 Ca1 O4 4_546 . 152.32(7)
O2 Ca1 O4 5_566 . 88.15(7)
O2 Ca1 O4 4_546 8_565 88.15(7)
O2 Ca1 O4 5_566 8_565 152.32(7)
O4 Ca1 O4 . 8_565 68.32(10)
O2 Ca1 O3 4_546 8_565 77.32(7)
O2 Ca1 O3 5_566 8_565 133.30(7)
O4 Ca1 O3 . 8_565 106.27(8)
O4 Ca1 O3 8_565 8_565 70.01(7)
O2 Ca1 O3 4_546 . 133.30(7)
O2 Ca1 O3 5_566 . 77.32(7)
O4 Ca1 O3 . . 70.01(7)
O4 Ca1 O3 8_565 . 106.27(8)
O3 Ca1 O3 8_565 . 67.26(10)
O2 Ca1 O1 4_546 6_557 78.55(6)
O2 Ca1 O1 5_566 6_557 78.55(6)
O4 Ca1 O1 . 6_557 84.75(8)
O4 Ca1 O1 8_565 6_557 84.75(8)
O3 Ca1 O1 8_565 6_557 145.34(5)
O3 Ca1 O1 . 6_557 145.34(5)
O2 Ca1 V2 4_546 2_564 165.30(6)
O2 Ca1 V2 5_566 2_564 79.04(6)
O4 Ca1 V2 . 2_564 34.95(5)
O4 Ca1 V2 8_565 2_564 88.59(6)
O3 Ca1 V2 8_565 2_564 88.10(6)
O3 Ca1 V2 . 2_564 35.17(5)
O1 Ca1 V2 6_557 2_564 115.40(5)
O2 Ca1 V2 4_546 7_655 79.04(6)
O2 Ca1 V2 5_566 7_655 165.30(6)
O4 Ca1 V2 . 7_655 88.59(6)
O4 Ca1 V2 8_565 7_655 34.95(5)
O3 Ca1 V2 8_565 7_655 35.17(5)
O3 Ca1 V2 . 7_655 88.10(6)
O1 Ca1 V2 6_557 7_655 115.40(5)
V2 Ca1 V2 2_564 7_655 90.15(4)
O2 Ca1 V1 4_546 . 117.92(5)
O2 Ca1 V1 5_566 . 117.92(5)
O4 Ca1 V1 . . 35.22(5)
O4 Ca1 V1 8_565 . 35.22(5)
O3 Ca1 V1 8_565 . 95.46(6)
O3 Ca1 V1 . . 95.46(6)
O1 Ca1 V1 6_557 . 74.51(7)
V2 Ca1 V1 2_564 . 64.78(2)
V2 Ca1 V1 7_655 . 64.78(2)
O2 Ca1 V1 4_546 1_554 103.11(5)
O2 Ca1 V1 5_566 1_554 103.11(5)
O4 Ca1 V1 . 1_554 92.76(6)
O4 Ca1 V1 8_565 1_554 92.76(6)
O3 Ca1 V1 8_565 1_554 34.09(5)
O3 Ca1 V1 . 1_554 34.09(5)
O1 Ca1 V1 6_557 1_554 176.98(7)
V2 Ca1 V1 2_564 1_554 62.75(2)
V2 Ca1 V1 7_655 1_554 62.75(2)
V1 Ca1 V1 . 1_554 102.47(4)
O2 Ca1 O1 4_546 6_556 68.41(5)
O2 Ca1 O1 5_566 6_556 68.41(5)
O4 Ca1 O1 . 6_556 139.21(6)
O4 Ca1 O1 8_565 6_556 139.21(6)
O3 Ca1 O1 8_565 6_556 72.45(7)
O3 Ca1 O1 . 6_556 72.45(7)
O1 Ca1 O1 6_557 6_556 120.15(11)
V2 Ca1 O1 2_564 6_556 105.64(4)
V2 Ca1 O1 7_655 6_556 105.64(4)
V1 Ca1 O1 . 6_556 165.34(6)
V1 Ca1 O1 1_554 6_556 62.87(6)
O2 Ca1 V2 4_546 4_546 15.73(6)
O2 Ca1 V2 5_566 4_546 94.64(7)
O4 Ca1 V2 . 4_546 153.34(5)
O4 Ca1 V2 8_565 4_546 100.19(5)
O3 Ca1 V2 8_565 4_546 91.01(5)
O3 Ca1 V2 . 4_546 136.45(6)
O1 Ca1 V2 6_557 4_546 69.93(5)
V2 Ca1 V2 2_564 4_546 170.29(2)
V2 Ca1 V2 7_655 4_546 94.69(3)
V1 Ca1 V2 . 4_546 124.92(2)
V1 Ca1 V2 1_554 4_546 112.27(2)
O1 Ca1 V2 6_556 4_546 64.94(4)
O2 Ca1 V2 4_546 5_566 94.64(7)
O2 Ca1 V2 5_566 5_566 15.73(6)
O4 Ca1 V2 . 5_566 100.19(5)
O4 Ca1 V2 8_565 5_566 153.34(5)
O3 Ca1 V2 8_565 5_566 136.45(6)
O3 Ca1 V2 . 5_566 91.01(5)
O1 Ca1 V2 6_557 5_566 69.93(5)
V2 Ca1 V2 2_564 5_566 94.69(3)
V2 Ca1 V2 7_655 5_566 170.29(2)
V1 Ca1 V2 . 5_566 124.92(2)
V1 Ca1 V2 1_554 5_566 112.27(2)
O1 Ca1 V2 6_556 5_566 64.94(4)
V2 Ca1 V2 4_546 5_566 79.33(3)
O2 Ca1 V1 4_546 6_557 68.34(6)
O2 Ca1 V1 5_566 6_557 68.34(6)
O4 Ca1 V1 . 6_557 101.00(6)
O4 Ca1 V1 8_565 6_557 101.00(6)
O3 Ca1 V1 8_565 6_557 144.88(5)
O3 Ca1 V1 . 6_557 144.88(5)
O1 Ca1 V1 6_557 6_557 19.68(7)
V2 Ca1 V1 2_564 6_557 126.36(2)
V2 Ca1 V1 7_655 6_557 126.36(2)
V1 Ca1 V1 . 6_557 94.20(3)
V1 Ca1 V1 1_554 6_557 163.33(3)
O1 Ca1 V1 6_556 6_557 100.47(6)
V2 Ca1 V1 4_546 6_557 56.28(2)
V2 Ca1 V1 5_566 6_557 56.28(2)
O2 Ca1 V2 4_546 . 146.02(6)
O2 Ca1 V2 5_566 . 70.61(6)
O4 Ca1 V2 . . 22.52(5)
O4 Ca1 V2 8_565 . 82.76(5)
O3 Ca1 V2 8_565 . 128.57(6)
O3 Ca1 V2 . . 80.59(5)
O1 Ca1 V2 6_557 . 68.08(5)
V2 Ca1 V2 2_564 . 47.347(16)
V2 Ca1 V2 7_655 . 109.17(3)
V1 Ca1 V2 . . 47.568(17)
V1 Ca1 V2 1_554 . 109.96(3)
O1 Ca1 V2 6_556 . 134.706(16)
V2 Ca1 V2 4_546 . 137.44(3)
V2 Ca1 V2 5_566 . 80.19(2)
V1 Ca1 V2 6_557 . 81.34(2)
O2 Ca1 V2 4_546 8_565 70.61(6)
O2 Ca1 V2 5_566 8_565 146.02(6)
O4 Ca1 V2 . 8_565 82.76(5)
O4 Ca1 V2 8_565 8_565 22.52(5)
O3 Ca1 V2 8_565 8_565 80.59(5)
O3 Ca1 V2 . 8_565 128.57(6)
O1 Ca1 V2 6_557 8_565 68.08(5)
V2 Ca1 V2 2_564 8_565 109.17(3)
V2 Ca1 V2 7_655 8_565 47.347(16)
V1 Ca1 V2 . 8_565 47.568(17)
V1 Ca1 V2 1_554 8_565 109.96(3)
O1 Ca1 V2 6_556 8_565 134.706(16)
V2 Ca1 V2 4_546 8_565 80.19(2)
V2 Ca1 V2 5_566 8_565 137.44(3)
V1 Ca1 V2 6_557 8_565 81.34(2)
V2 Ca1 V2 . 8_565 90.53(3)
O2 Ca1 V2 4_546 8_564 58.72(5)
O2 Ca1 V2 5_566 8_564 127.53(6)
O4 Ca1 V2 . 8_564 126.55(6)
O4 Ca1 V2 8_565 8_564 79.65(5)
O3 Ca1 V2 8_565 8_564 20.40(5)
O3 Ca1 V2 . 8_564 80.06(6)
O1 Ca1 V2 6_557 8_564 134.60(3)
V2 Ca1 V2 2_564 8_564 106.59(3)
V2 Ca1 V2 7_655 8_564 46.213(15)
V1 Ca1 V2 . 8_564 110.84(3)
V1 Ca1 V2 1_554 8_564 46.216(16)
O1 Ca1 V2 6_556 8_564 59.76(4)
V2 Ca1 V2 4_546 8_564 71.33(2)
V2 Ca1 V2 5_566 8_564 124.14(3)
V1 Ca1 V2 6_557 8_564 127.03(2)
V2 Ca1 V2 . 8_564 148.94(3)
V2 Ca1 V2 8_565 8_564 82.87(3)
O2 Ca1 V2 4_546 1_554 127.53(6)
O2 Ca1 V2 5_566 1_554 58.72(5)
O4 Ca1 V2 . 1_554 79.65(5)
O4 Ca1 V2 8_565 1_554 126.55(6)
O3 Ca1 V2 8_565 1_554 80.06(6)
O3 Ca1 V2 . 1_554 20.40(5)
O1 Ca1 V2 6_557 1_554 134.60(3)
V2 Ca1 V2 2_564 1_554 46.213(15)
V2 Ca1 V2 7_655 1_554 106.59(3)
V1 Ca1 V2 . 1_554 110.84(3)
V1 Ca1 V2 1_554 1_554 46.216(16)
O1 Ca1 V2 6_556 1_554 59.76(4)
V2 Ca1 V2 4_546 1_554 124.14(3)
V2 Ca1 V2 5_566 1_554 71.33(2)
V1 Ca1 V2 6_557 1_554 127.03(2)
V2 Ca1 V2 . 1_554 82.87(3)
V2 Ca1 V2 8_565 1_554 148.94(3)
V2 Ca1 V2 8_564 1_554 87.31(3)
O2 Ca1 O2 4_546 . 132.46(4)
O2 Ca1 O2 5_566 . 51.64(7)
O4 Ca1 O2 . . 45.21(6)
O4 Ca1 O2 8_565 . 100.69(6)
O3 Ca1 O2 8_565 . 149.57(6)
O3 Ca1 O2 . . 89.10(6)
O1 Ca1 O2 6_557 . 56.33(4)
V2 Ca1 O2 2_564 . 62.24(3)
V2 Ca1 O2 7_655 . 131.04(4)
V1 Ca1 O2 . . 66.88(3)
V1 Ca1 O2 1_554 . 122.70(4)
O1 Ca1 O2 6_556 . 119.86(4)
V2 Ca1 O2 4_546 . 119.38(4)
V2 Ca1 O2 5_566 . 58.58(3)
V1 Ca1 O2 6_557 . 64.12(3)
V2 Ca1 O2 . . 22.86(3)
V2 Ca1 O2 8_565 . 101.81(4)
V2 Ca1 O2 8_564 . 168.73(4)
V2 Ca1 O2 1_554 . 83.48(4)
O1 V1 O3 . 1_556 109.26(9)
O1 V1 O3 . 8_566 109.26(9)
O3 V1 O3 1_556 8_566 86.53(12)
O1 V1 O4 . 8_565 111.26(9)
O3 V1 O4 1_556 8_565 139.48(10)
O3 V1 O4 8_566 8_565 80.04(8)
O1 V1 O4 . . 111.26(9)
O3 V1 O4 1_556 . 80.04(8)
O3 V1 O4 8_566 . 139.48(10)
O4 V1 O4 8_565 . 85.80(12)
O1 V1 V2 . 8_565 110.691(18)
O3 V1 V2 1_556 8_565 121.50(7)
O3 V1 V2 8_566 8_565 40.54(6)
O4 V1 V2 8_565 8_565 40.29(6)
O4 V1 V2 . 8_565 120.72(7)
O1 V1 V2 . . 110.691(18)
O3 V1 V2 1_556 . 40.54(6)
O3 V1 V2 8_566 . 121.50(7)
O4 V1 V2 8_565 . 120.72(7)
O4 V1 V2 . . 40.29(6)
V2 V1 V2 8_565 . 138.62(4)
O1 V1 Ca1 . . 132.23(10)
O3 V1 Ca1 1_556 . 105.01(6)
O3 V1 Ca1 8_566 . 105.01(7)
O4 V1 Ca1 8_565 . 44.36(6)
O4 V1 Ca1 . . 44.36(6)
V2 V1 Ca1 8_565 . 76.412(18)
V2 V1 Ca1 . . 76.412(17)
O1 V1 Ca1 . 1_556 125.30(10)
O3 V1 Ca1 1_556 1_556 43.91(6)
O3 V1 Ca1 8_566 1_556 43.91(6)
O4 V1 Ca1 8_565 1_556 108.05(7)
O4 V1 Ca1 . 1_556 108.05(7)
V2 V1 Ca1 8_565 1_556 78.056(18)
V2 V1 Ca1 . 1_556 78.056(18)
Ca1 V1 Ca1 . 1_556 102.47(4)
O1 V1 Ca1 . 6_657 31.97(10)
O3 V1 Ca1 1_556 6_657 86.34(6)
O3 V1 Ca1 8_566 6_657 86.34(6)
O4 V1 Ca1 8_565 6_657 130.13(6)
O4 V1 Ca1 . 6_657 130.13(6)
V2 V1 Ca1 8_565 6_657 107.335(17)
V2 V1 Ca1 . 6_657 107.335(17)
Ca1 V1 Ca1 . 6_657 164.19(3)
Ca1 V1 Ca1 1_556 6_657 93.34(3)
O1 V1 Ca1 . 6_656 48.49(10)
O3 V1 Ca1 1_556 6_656 134.81(6)
O3 V1 Ca1 8_566 6_656 134.81(6)
O4 V1 Ca1 8_565 6_656 76.33(6)
O4 V1 Ca1 . 6_656 76.33(6)
V2 V1 Ca1 8_565 6_656 103.692(17)
V2 V1 Ca1 . 6_656 103.692(17)
Ca1 V1 Ca1 . 6_656 83.73(3)
Ca1 V1 Ca1 1_556 6_656 173.80(3)
Ca1 V1 Ca1 6_657 6_656 80.46(3)
O1 V1 Ca1 . 2_565 75.742(14)
O3 V1 Ca1 1_556 2_565 54.58(6)
O3 V1 Ca1 8_566 2_565 138.51(6)
O4 V1 Ca1 8_565 2_565 138.21(6)
O4 V1 Ca1 . 2_565 54.97(6)
V2 V1 Ca1 8_565 2_565 173.57(2)
V2 V1 Ca1 . 2_565 34.95(2)
Ca1 V1 Ca1 . 2_565 99.293(14)
Ca1 V1 Ca1 1_556 2_565 98.440(15)
Ca1 V1 Ca1 6_657 2_565 78.109(13)
Ca1 V1 Ca1 6_656 2_565 80.369(13)
O2 V2 O4 . 2_565 108.73(10)
O2 V2 O4 . . 112.40(10)
O4 V2 O4 2_565 . 138.82(5)
O2 V2 O3 . 2_565 105.98(10)
O4 V2 O3 2_565 2_565 89.62(9)
O4 V2 O3 . 2_565 81.31(9)
O2 V2 O3 . 1_556 114.69(10)
O4 V2 O3 2_565 1_556 81.12(9)
O4 V2 O3 . 1_556 80.14(8)
O3 V2 O3 2_565 1_556 139.16(4)
O2 V2 V2 . 2_564 114.19(7)
O4 V2 V2 2_565 2_564 120.64(7)
O4 V2 V2 . 2_564 40.53(6)
O3 V2 V2 2_565 2_564 40.83(6)
O3 V2 V2 1_556 2_564 113.50(7)
O2 V2 V2 . 2_565 120.54(7)
O4 V2 V2 2_565 2_565 40.52(6)
O4 V2 V2 . 2_565 111.60(7)
O3 V2 V2 2_565 2_565 118.45(7)
O3 V2 V2 1_556 2_565 40.64(6)
V2 V2 V2 2_564 2_565 125.26(4)
O2 V2 V1 . . 127.66(9)
O4 V2 V1 2_565 . 108.86(6)
O4 V2 V1 . . 40.57(6)
O3 V2 V1 2_565 . 109.33(6)
O3 V2 V1 1_556 . 40.36(6)
V2 V2 V1 2_564 . 74.18(3)
V2 V2 V1 2_565 . 72.56(2)
O2 V2 Ca1 . 2_565 117.95(9)
O4 V2 Ca1 2_565 2_565 44.31(6)
O4 V2 Ca1 . 2_565 113.30(7)
O3 V2 Ca1 2_565 2_565 45.47(6)
O3 V2 Ca1 1_556 2_565 112.53(7)
V2 V2 Ca1 2_564 2_565 79.26(3)
V2 V2 Ca1 2_565 2_565 76.59(3)
V1 V2 Ca1 . 2_565 114.38(3)
O2 V2 Ca1 . 5_566 23.20(9)
O4 V2 Ca1 2_565 5_566 95.39(6)
O4 V2 Ca1 . 5_566 123.93(6)
O3 V2 Ca1 2_565 5_566 87.35(6)
O3 V2 Ca1 1_556 5_566 132.90(6)
V2 V2 Ca1 2_564 5_566 108.51(3)
V2 V2 Ca1 2_565 5_566 121.86(3)
V1 V2 Ca1 . 5_566 150.17(2)
Ca1 V2 Ca1 2_565 5_566 95.04(3)
O2 V2 Ca1 . . 84.98(8)
O4 V2 Ca1 2_565 . 164.65(6)
O4 V2 Ca1 . . 27.84(6)
O3 V2 Ca1 2_565 . 93.24(6)
O3 V2 Ca1 1_556 . 86.91(7)
V2 V2 Ca1 2_564 . 56.07(3)
V2 V2 Ca1 2_565 . 126.55(3)
V1 V2 Ca1 . . 56.02(2)
Ca1 V2 Ca1 2_565 . 135.31(3)
Ca1 V2 Ca1 5_566 . 99.81(2)
O2 V2 Ca1 . 1_556 89.27(8)
O4 V2 Ca1 2_565 1_556 90.24(6)
O4 V2 Ca1 . 1_556 88.26(6)
O3 V2 Ca1 2_565 1_556 163.92(7)
O3 V2 Ca1 1_556 1_556 25.45(6)
V2 V2 Ca1 2_564 1_556 128.06(3)
V2 V2 Ca1 2_565 1_556 54.53(3)
V1 V2 Ca1 . 1_556 55.73(2)
Ca1 V2 Ca1 2_565 1_556 131.10(3)
Ca1 V2 Ca1 5_566 1_556 108.67(2)
Ca1 V2 Ca1 . 1_556 82.87(3)
V1 O1 Ca1 . 6_657 128.35(14)
V1 O1 Ca1 . 6_656 111.50(12)
Ca1 O1 Ca1 6_657 6_656 120.15(11)
V1 O1 Ca1 . 1_556 37.86(8)
Ca1 O1 Ca1 6_657 1_556 90.49(8)
Ca1 O1 Ca1 6_656 1_556 149.36(9)
V1 O1 Ca1 . . 32.71(7)
Ca1 O1 Ca1 6_657 . 161.06(10)
Ca1 O1 Ca1 6_656 . 78.79(6)
Ca1 O1 Ca1 1_556 . 70.57(5)
V2 O2 Ca1 . 5_566 141.07(14)
V2 O2 Ca1 . . 72.16(8)
Ca1 O2 Ca1 5_566 . 128.36(7)
V2 O2 Ca1 . 1_556 68.99(8)
Ca1 O2 Ca1 5_566 1_556 140.61(7)
Ca1 O2 Ca1 . 1_556 77.32(5)
V2 O2 Ca1 . 2_565 43.00(7)
Ca1 O2 Ca1 5_566 2_565 98.43(7)
Ca1 O2 Ca1 . 2_565 105.68(5)
Ca1 O2 Ca1 1_556 2_565 101.97(5)
V1 O3 V2 1_554 2_564 128.40(11)
V1 O3 V2 1_554 1_554 99.10(9)
V2 O3 V2 2_564 1_554 98.53(9)
V1 O3 Ca1 1_554 . 102.00(9)
V2 O3 Ca1 2_564 . 99.36(8)
V2 O3 Ca1 1_554 . 134.16(10)
V1 O3 Ca1 1_554 6_656 65.37(6)
V2 O3 Ca1 2_564 6_656 64.33(6)
V2 O3 Ca1 1_554 6_656 123.05(8)
Ca1 O3 Ca1 . 6_656 102.74(6)
V1 O3 Ca1 1_554 1_554 48.89(5)
V2 O3 Ca1 2_564 1_554 160.75(9)
V2 O3 Ca1 1_554 1_554 65.94(5)
Ca1 O3 Ca1 . 1_554 99.73(7)
Ca1 O3 Ca1 6_656 1_554 113.45(5)
V1 O3 Ca1 1_554 2_564 104.60(7)
V2 O3 Ca1 2_564 2_564 60.96(6)
V2 O3 Ca1 1_554 2_564 43.62(5)
Ca1 O3 Ca1 . 2_564 153.19(7)
Ca1 O3 Ca1 6_656 2_564 85.54(4)
Ca1 O3 Ca1 1_554 2_564 100.15(4)
V2 O4 V2 2_564 . 98.95(10)
V2 O4 V1 2_564 . 132.74(11)
V2 O4 V1 . . 99.14(9)
V2 O4 Ca1 2_564 . 100.74(8)
V2 O4 Ca1 . . 129.64(10)
V1 O4 Ca1 . . 100.43(9)
V2 O4 Ca1 2_564 6_656 58.10(5)
V2 O4 Ca1 . 6_656 132.38(8)
V1 O4 Ca1 . 6_656 77.69(6)
Ca1 O4 Ca1 . 6_656 97.08(6)
V2 O4 Ca1 2_564 1_556 161.85(8)
V2 O4 Ca1 . 1_556 65.62(5)
V1 O4 Ca1 . 1_556 47.04(5)
Ca1 O4 Ca1 . 1_556 96.73(6)
Ca1 O4 Ca1 6_656 1_556 124.57(5)
V2 O4 Ca1 2_564 2_565 64.01(6)
V2 O4 Ca1 . 2_565 43.18(5)
V1 O4 Ca1 . 2_565 104.06(7)
Ca1 O4 Ca1 . 2_565 155.36(7)
Ca1 O4 Ca1 6_656 2_565 90.81(4)
Ca1 O4 Ca1 1_556 2_565 97.89(4)
V2 O4 Ca1 2_564 5_566 90.27(7)
V2 O4 Ca1 . 5_566 37.43(5)
V1 O4 Ca1 . 5_566 128.27(7)
Ca1 O4 Ca1 . 5_566 96.67(6)
Ca1 O4 Ca1 6_656 5_566 147.36(5)
Ca1 O4 Ca1 1_556 5_566 82.80(3)
Ca1 O4 Ca1 2_565 5_566 65.76(3)

loop_
_geom_bond_atom_site_label_1
_geom_bond_atom_site_label_2
_geom_bond_site_symmetry_2
_geom_bond_distance
Ca1 O2 4_546 2.339(3)
Ca1 O2 5_566 2.339(3)
Ca1 O4 . 2.392(2)
Ca1 O4 8_565 2.392(2)
Ca1 O3 8_565 2.430(2)
Ca1 O3 . 2.430(2)
Ca1 O1 6_557 2.543(3)
Ca1 V2 2_564 3.3636(11)
Ca1 V2 7_655 3.3636(11)
Ca1 V1 . 3.3642(13)
Ca1 V1 1_554 3.4275(14)
Ca1 O1 6_556 3.541(3)
Ca1 V2 4_546 3.7309(12)
Ca1 V2 5_566 3.7309(12)
Ca1 V1 6_557 3.7666(15)
Ca1 V2 . 3.9434(11)
Ca1 V2 8_565 3.9434(11)
Ca1 V2 8_564 4.0578(11)
Ca1 V2 1_554 4.0578(11)
Ca1 O2 . 4.127(2)
V1 O1 . 1.618(3)
V1 O3 1_556 1.964(2)
V1 O3 8_566 1.964(2)
V1 O4 8_565 1.973(2)
V1 O4 . 1.973(2)
V1 V2 8_565 2.9944(9)
V1 V2 . 2.9944(9)
V1 Ca1 1_556 3.4275(14)
V1 Ca1 6_657 3.7666(15)
V1 Ca1 6_656 4.3991(16)
V1 Ca1 2_565 5.3476(14)
V2 O2 . 1.610(2)
V2 O4 2_565 1.961(2)
V2 O4 . 1.961(2)
V2 O3 2_565 1.964(2)
V2 O3 1_556 1.971(2)
V2 V2 2_564 2.9816(10)
V2 V2 2_565 2.9816(10)
V2 Ca1 2_565 3.3636(11)
V2 Ca1 5_566 3.7309(12)
V2 Ca1 1_556 4.0578(11)
O1 Ca1 6_657 2.543(3)
O1 Ca1 6_656 3.541(3)
O1 Ca1 1_556 4.558(3)
O2 Ca1 5_566 2.339(3)
O2 Ca1 1_556 4.346(3)
O2 Ca1 2_565 4.357(3)
O3 V1 1_554 1.964(2)
O3 V2 2_564 1.964(2)
O3 V2 1_554 1.971(2)
O3 Ca1 6_656 4.135(3)
O3 Ca1 1_554 4.313(2)
O3 Ca1 2_564 4.503(2)
O4 V2 2_564 1.961(2)
O4 Ca1 6_656 4.375(2)
O4 Ca1 1_556 4.453(2)
O4 Ca1 2_565 4.514(2)
O4 Ca1 5_566 5.093(2)
